data_1519398
loop_
_publ_author_name
'Gong, Yongyang'
'Zhao, Lifang'
'Peng, Qian'
'Fan, Di'
'Yuan, Wang Zhang'
'Zhang, Yongming'
'Tang, Ben Zhong'

_publ_section_title
;
 Crystallization-induced dual emission from metal- and heavy atom-free
 aromatic acids and esters
;
_journal_issue 8
_journal_name_full 'Chem. Sci.'
_journal_page_first 4438
_journal_paper_doi 10.1039/C5SC00253B
_journal_volume 6
_journal_year 2015
_chemical_formula_sum 'C8 H6 F4 O6'
_chemical_formula_weight 274.12
_chemical_name_systematic
; 
 ? 
;
_space_group_IT_number 14
_symmetry_cell_setting monoclinic
_symmetry_space_group_name_Hall '-P 2ybc'
_symmetry_space_group_name_H-M 'P 1 21/c 1'
_atom_sites_solution_hydrogens geom
_atom_sites_solution_primary direct
_atom_sites_solution_secondary difmap
_audit_creation_method SHELXL-97
_audit_update_record
;
2015-01-22 deposited with the CCDC.
2015-04-20 downloaded from the CCDC.
;
_cell_angle_alpha 90.00
_cell_angle_beta 99.017(5)
_cell_angle_gamma 90.00
_cell_formula_units_Z 4
_cell_length_a 8.5417(5)
_cell_length_b 8.0442(5)
_cell_length_c 7.4465(4)
_cell_measurement_reflns_used 1231
_cell_measurement_temperature 293(2)
_cell_measurement_theta_max 71.0980
_cell_measurement_theta_min 6.0340
_cell_volume 505.33(5)
_computing_molecular_graphics Olex-2
_computing_publication_material Olex-2
_computing_structure_refinement 'SHELXL-97 (Sheldrick, 1997)'
_computing_structure_solution 'SHELXS-97 (Sheldrick, 1990)'
_diffrn_ambient_temperature 293(2)
_diffrn_detector_area_resol_mean 10.4098
_diffrn_measured_fraction_theta_full 1.000
_diffrn_measured_fraction_theta_max 1.000
_diffrn_measurement_device_type 'Xcalibur, Eos, Gemini'
_diffrn_measurement_method '\w scans'
_diffrn_radiation_monochromator graphite
_diffrn_radiation_source 'Enhance (Cu) X-ray Source'
_diffrn_radiation_type CuK\a
_diffrn_radiation_wavelength 1.54184
_diffrn_reflns_av_R_equivalents 0.0195
_diffrn_reflns_av_sigmaI/netI 0.0181
_diffrn_reflns_limit_h_max 10
_diffrn_reflns_limit_h_min -9
_diffrn_reflns_limit_k_max 9
_diffrn_reflns_limit_k_min -9
_diffrn_reflns_limit_l_max 8
_diffrn_reflns_limit_l_min -6
_diffrn_reflns_number 2808
_diffrn_reflns_theta_full 67.25
_diffrn_reflns_theta_max 67.25
_diffrn_reflns_theta_min 5.24
_exptl_absorpt_coefficient_mu 1.796
_exptl_absorpt_correction_T_max 0.8408
_exptl_absorpt_correction_T_min 0.8133
_exptl_absorpt_correction_type multi-scan
_exptl_absorpt_process_details sadabs
_exptl_crystal_colour light-yellow
_exptl_crystal_density_diffrn 1.802
_exptl_crystal_density_method 'not measured'
_exptl_crystal_description block-like
_exptl_crystal_F_000 276
_exptl_crystal_preparation Luminescent
_exptl_crystal_size_max 0.12
_exptl_crystal_size_mid 0.11
_exptl_crystal_size_min 0.10
_refine_diff_density_max 0.462
_refine_diff_density_min -0.425
_refine_diff_density_rms 0.054
_refine_ls_extinction_coef 0.010(3)
_refine_ls_extinction_expression Fc^*^=kFc[1+0.001xFc^2^\l^3^/sin(2\q)]^-1/4^
_refine_ls_extinction_method SHELXL
_refine_ls_goodness_of_fit_ref 1.156
_refine_ls_hydrogen_treatment constr
_refine_ls_matrix_type full
_refine_ls_number_parameters 84
_refine_ls_number_reflns 904
_refine_ls_number_restraints 0
_refine_ls_restrained_S_all 1.156
_refine_ls_R_factor_all 0.0504
_refine_ls_R_factor_gt 0.0462
_refine_ls_shift/su_max 0.000
_refine_ls_shift/su_mean 0.000
_refine_ls_structure_factor_coef Fsqd
_refine_ls_weighting_details 'calc w=1/[\s^2^(Fo^2^)+(0.0768P)^2^+0.2276P] where P=(Fo^2^+2Fc^2^)/3'
_refine_ls_weighting_scheme calc
_refine_ls_wR_factor_gt 0.1414
_refine_ls_wR_factor_ref 0.1463
_reflns_number_gt 810
_reflns_number_total 904
_reflns_threshold_expression >2sigma(I)
_cod_data_source_file c5sc00253b4.cif
_cod_data_source_block TFTPA-2H2O
_cod_depositor_comments 'Adding full bibliography for 1519398--1519399.cif.'
_cod_original_sg_symbol_H-M P21/c
_cod_database_code 1519398

loop_
_symmetry_equiv_pos_as_xyz
'x, y, z'
'-x, y+1/2, -z+1/2'
'-x, -y, -z'
'x, -y-1/2, z-1/2'

loop_
_atom_site_label
_atom_site_type_symbol
_atom_site_fract_x
_atom_site_fract_y
_atom_site_fract_z
_atom_site_U_iso_or_equiv
_atom_site_adp_type
_atom_site_occupancy
_atom_site_symmetry_multiplicity
_atom_site_calc_flag
_atom_site_refinement_flags
F1 F 0.59192(18) 0.9123(2) 0.3516(2) 0.0585(6) Uani 1 1 d .
F2 F 0.80748(16) 0.9452(2) 0.1374(2) 0.0564(5) Uani 1 1 d .
O1 O 0.1555(2) 1.0790(2) 0.2294(3) 0.0534(6) Uani 1 1 d .
O2 O 0.2755(2) 0.8480(2) 0.3450(3) 0.0513(6) Uani 1 1 d .
H2 H 0.2008 0.8445 0.4020 0.077 Uiso 1 1 calc R
O3 O 0.9629(2) 0.3024(3) 0.9914(3) 0.0598(6) Uani 1 1 d .
H3C H 1.0236 0.2362 1.0588 0.072 Uiso 1 1 d R
H3A H 0.9345 0.2588 0.8874 0.072 Uiso 1 1 d R
C1 C 0.2590(3) 0.9745(3) 0.2363(3) 0.0405(6) Uani 1 1 d .
C2 C 0.3841(3) 0.9846(3) 0.1154(3) 0.0382(6) Uani 1 1 d .
C3 C 0.5431(3) 0.9534(3) 0.1781(3) 0.0399(6) Uani 1 1 d .
C4 C 0.6555(3) 0.9693(3) 0.0653(3) 0.0396(6) Uani 1 1 d .

loop_
_atom_site_aniso_label
_atom_site_aniso_U_11
_atom_site_aniso_U_22
_atom_site_aniso_U_33
_atom_site_aniso_U_23
_atom_site_aniso_U_13
_atom_site_aniso_U_12
F1 0.0493(9) 0.0862(13) 0.0404(9) 0.0083(8) 0.0083(6) 0.0079(8)
F2 0.0353(8) 0.0814(12) 0.0526(9) 0.0064(8) 0.0070(7) 0.0082(7)
O1 0.0518(11) 0.0541(12) 0.0602(12) 0.0085(9) 0.0269(9) 0.0130(8)
O2 0.0466(10) 0.0517(11) 0.0593(12) 0.0119(9) 0.0204(8) 0.0032(8)
O3 0.0576(12) 0.0725(14) 0.0540(11) 0.0062(9) 0.0236(9) 0.0203(10)
C1 0.0380(12) 0.0408(13) 0.0440(13) -0.0013(10) 0.0106(10) -0.0013(10)
C2 0.0376(12) 0.0338(12) 0.0453(13) -0.0033(9) 0.0133(10) -0.0001(9)
C3 0.0417(13) 0.0403(13) 0.0385(12) 0.0002(10) 0.0086(10) 0.0028(10)
C4 0.0325(11) 0.0393(13) 0.0473(14) -0.0020(10) 0.0068(9) 0.0027(9)

loop_
_atom_type_symbol
_atom_type_description
_atom_type_scat_dispersion_real
_atom_type_scat_dispersion_imag
_atom_type_scat_source
C C 0.0181 0.0091 'International Tables Vol C Tables 4.2.6.8 and 6.1.1.4'
H H 0.0000 0.0000 'International Tables Vol C Tables 4.2.6.8 and 6.1.1.4'
F F 0.0727 0.0534 'International Tables Vol C Tables 4.2.6.8 and 6.1.1.4'
O O 0.0492 0.0322 'International Tables Vol C Tables 4.2.6.8 and 6.1.1.4'

loop_
_geom_angle_atom_site_label_1
_geom_angle_atom_site_label_2
_geom_angle_atom_site_label_3
_geom_angle
_geom_angle_site_symmetry_1
_geom_angle_site_symmetry_3
O1 C1 O2 125.3(2) . .
O1 C1 C2 121.2(2) . .
O2 C1 C2 113.5(2) . .
C4 C2 C3 116.9(2) 3_675 .
C4 C2 C1 120.5(2) 3_675 .
C3 C2 C1 122.6(2) . .
F1 C3 C4 118.1(2) . .
F1 C3 C2 120.7(2) . .
C4 C3 C2 121.1(2) . .
F2 C4 C3 117.8(2) . .
F2 C4 C2 120.2(2) . 3_675
C3 C4 C2 122.0(2) . 3_675

loop_
_geom_bond_atom_site_label_1
_geom_bond_atom_site_label_2
_geom_bond_distance
_geom_bond_site_symmetry_2
F1 C3 1.336(3) .
F2 C4 1.339(3) .
O1 C1 1.215(3) .
O2 C1 1.294(3) .
C1 C2 1.504(3) .
C2 C4 1.386(4) 3_675
C2 C3 1.388(3) .
C3 C4 1.377(3) .
C4 C2 1.386(4) 3_675
